data_1544340
loop_
_publ_author_name
'El-Khatatneh, Nasseem'
Chandra
'Shamala, D.'
'Shivashankar, K.'
'Mahendra, M.'

_publ_section_title
;
 4-[(4-Hydroxymethyl-2<i>H</i>-1,2,3-triazol-2-yl)methyl]-6,8-dimethyl-2<i>H</i>-chromen-2-one
;
_journal_coeditor_code HB4087
_journal_issue 10
_journal_name_full IUCrData
_journal_page_first x161644
_journal_paper_doi 10.1107/S2414314616016448
_journal_volume 1
_journal_year 2016
_chemical_formula_iupac 'C15 H15 N3 O3'
_chemical_formula_moiety 'C15 H15 N3 O3'
_chemical_formula_sum 'C15 H15 N3 O3'
_chemical_formula_weight 285.30
_chemical_name_systematic 4-[(4-Hydroxymethyl-2<i>H</i>-1,2,3-triazol-2-yl)methyl]-6,8-dimethyl-2<i>H</i>-chromen-2-one
_space_group_crystal_system triclinic
_space_group_IT_number 2
_space_group_name_Hall '-P 1'
_space_group_name_H-M_alt 'P -1'
_symmetry_space_group_name_Hall '-P 1'
_symmetry_space_group_name_H-M 'P -1'
_atom_sites_solution_hydrogens geom
_atom_sites_solution_primary direct
_atom_sites_solution_secondary difmap
_audit_creation_method SHELXL-2016/4
_cell_angle_alpha 108.812(7)
_cell_angle_beta 103.950(8)
_cell_angle_gamma 100.848(8)
_cell_formula_units_Z 2
_cell_length_a 6.0265(16)
_cell_length_b 11.062(3)
_cell_length_c 11.848(3)
_cell_measurement_reflns_used 2217
_cell_measurement_temperature 293(2)
_cell_measurement_theta_max 64.736
_cell_measurement_theta_min 7.154
_cell_volume 694.5(3)
_computing_cell_refinement
;
SAINT (Bruker, 2009)
;
_computing_data_collection
;
APEX2 (Bruker, 2009)
;
_computing_data_reduction
;
SAINT (Bruker, 2009)
;
_computing_molecular_graphics
;
PLATON (Spek, 2009) and Mercury (Macrae <i>et al.</i>, 2008)
;
_computing_publication_material
;
<i>SHELXL2016/4</i>  (Sheldrick, 2015) and PLATON (Spek, 2009)
;
_computing_structure_refinement
;
<i>SHELXL2016/4</i> (Sheldrick, 2015)
;
_computing_structure_solution
;
<i>SHELXS2016/4</i> (Sheldrick, 2008)
;
_diffrn_ambient_temperature 293(2)
_diffrn_detector_area_resol_mean 18.4
_diffrn_measured_fraction_theta_full 0.947
_diffrn_measured_fraction_theta_max 0.947
_diffrn_measurement_device_type 'Bruker X8 Proteum'
_diffrn_measurement_method '\f and \w scans'
_diffrn_radiation_monochromator 'Helios multilayer optics'
_diffrn_radiation_source 'Bruker MicroStar microfocus rotating anode'
_diffrn_radiation_type CuK\a
_diffrn_radiation_wavelength 1.54178
_diffrn_reflns_av_R_equivalents 0.0297
_diffrn_reflns_limit_h_max 7
_diffrn_reflns_limit_h_min -6
_diffrn_reflns_limit_k_max 12
_diffrn_reflns_limit_k_min -12
_diffrn_reflns_limit_l_max 13
_diffrn_reflns_limit_l_min -13
_diffrn_reflns_number 8218
_diffrn_reflns_theta_full 64.736
_diffrn_reflns_theta_max 64.736
_diffrn_reflns_theta_min 7.154
_exptl_absorpt_coefficient_mu 0.803
_exptl_absorpt_correction_type none
_exptl_crystal_colour colourless
_exptl_crystal_density_diffrn 1.364
_exptl_crystal_description Block
_exptl_crystal_F_000 300
_exptl_crystal_size_max 0.30
_exptl_crystal_size_mid 0.20
_exptl_crystal_size_min 0.10
_refine_diff_density_max 0.144
_refine_diff_density_min -0.139
_refine_ls_extinction_method none
_refine_ls_goodness_of_fit_ref 1.039
_refine_ls_hydrogen_treatment constr
_refine_ls_matrix_type full
_refine_ls_number_parameters 194
_refine_ls_number_reflns 2217
_refine_ls_number_restraints 0
_refine_ls_restrained_S_all 1.039
_refine_ls_R_factor_all 0.0423
_refine_ls_R_factor_gt 0.0416
_refine_ls_shift/su_max 0.000
_refine_ls_shift/su_mean 0.000
_refine_ls_structure_factor_coef Fsqd
_refine_ls_weighting_details 'w=1/[\s^2^(Fo^2^)+(0.0622P)^2^+0.1260P] where P=(Fo^2^+2Fc^2^)/3'
_refine_ls_weighting_scheme calc
_refine_ls_wR_factor_gt 0.1134
_refine_ls_wR_factor_ref 0.1143
_reflns_number_gt 2142
_reflns_number_total 2217
_reflns_threshold_expression 'I > 2\s(I)'
_cod_data_source_file hb4087sup1.cif
_cod_data_source_block I
_cod_database_code 1544340
_shelx_space_group_comment
;
The symmetry employed for this shelxl refinement is uniquely defined
by the following loop, which should always be used as a source of
symmetry information in preference to the above space-group names.
They are only intended as comments.
;
_shelx_estimated_absorpt_t_min 0.795
_shelx_estimated_absorpt_t_max 0.924

loop_
_space_group_symop_operation_xyz
'x, y, z'
'-x, -y, -z'

loop_
_atom_site_type_symbol
_atom_site_label
_atom_site_fract_x
_atom_site_fract_y
_atom_site_fract_z
_atom_site_U_iso_or_equiv
_atom_site_adp_type
_atom_site_calc_flag
_atom_site_occupancy
O O9 0.37402(19) 0.76949(10) 0.45209(9) 0.0574(3) Uani d 1
O O21 -0.04447(19) 1.36437(12) 0.82987(11) 0.0658(3) Uani d 1
H H21 -0.055031 1.305321 0.763928 0.099 Uiso calc 1
O O11 0.0867(2) 0.85556(13) 0.39863(11) 0.0757(4) Uani d 1
C C6 0.6271(2) 0.84311(13) 0.66749(13) 0.0452(3) Uani d 1
N N19 0.2818(2) 1.08969(13) 0.92565(13) 0.0596(4) Uani d 1
N N15 0.44456(19) 1.12365(11) 0.87345(10) 0.0450(3) Uani d 1
C C13 0.5024(2) 0.94266(13) 0.70280(13) 0.0458(3) Uani d 1
C C5 0.5580(3) 0.75918(14) 0.54097(13) 0.0485(3) Uani d 1
N N18 0.1788(2) 1.18550(14) 0.94803(13) 0.0598(4) Uani d 1
C C1 0.8117(3) 0.82578(14) 0.75347(14) 0.0500(4) Uani d 1
H H1 0.860125 0.880475 0.838505 0.060 Uiso calc 1
C C12 0.3208(3) 0.94819(14) 0.61462(14) 0.0523(4) Uani d 1
H H12 0.240245 1.011061 0.638265 0.063 Uiso calc 1
C C4 0.6663(3) 0.66137(15) 0.49641(14) 0.0560(4) Uani d 1
C C2 0.9229(3) 0.72895(15) 0.71413(15) 0.0542(4) Uani d 1
C C17 0.2756(2) 1.28047(13) 0.91088(12) 0.0454(3) Uani d 1
C C20 0.1846(3) 1.39858(15) 0.91808(14) 0.0556(4) Uani d 1
H H20A 0.178228 1.440812 1.002359 0.067 Uiso calc 1
H H20B 0.295413 1.462794 0.903203 0.067 Uiso calc 1
C C14 0.5903(3) 1.03629(14) 0.83948(13) 0.0517(4) Uani d 1
H H14A 0.597759 0.983779 0.891184 0.062 Uiso calc 1
H H14B 0.751444 1.090828 0.859203 0.062 Uiso calc 1
C C10 0.2480(3) 0.85893(15) 0.48426(14) 0.0552(4) Uani d 1
C C3 0.8477(3) 0.64959(16) 0.58574(16) 0.0614(4) Uani d 1
H H3 0.923601 0.585243 0.558673 0.074 Uiso calc 1
C C16 0.4471(2) 1.24121(13) 0.86378(13) 0.0477(3) Uani d 1
H H16 0.545138 1.286513 0.831682 0.057 Uiso calc 1
C C7 1.1162(3) 0.70920(19) 0.80743(18) 0.0718(5) Uani d 1
H H7A 1.168804 0.636256 0.764247 0.108 Uiso calc 0.31(2)
H H7B 1.055076 0.689718 0.869294 0.108 Uiso calc 0.31(2)
H H7C 1.248294 0.789024 0.848366 0.108 Uiso calc 0.31(2)
H H7D 1.145979 0.773742 0.890357 0.108 Uiso calc 0.69(2)
H H7E 1.259707 0.720281 0.785311 0.108 Uiso calc 0.69(2)
H H7F 1.066488 0.620975 0.806239 0.108 Uiso calc 0.69(2)
C C8 0.5915(4) 0.57393(19) 0.35871(16) 0.0760(5) Uani d 1
H H8A 0.690144 0.613072 0.319554 0.114 Uiso calc 1
H H8B 0.427523 0.565734 0.318815 0.114 Uiso calc 1
H H8C 0.609121 0.487213 0.349891 0.114 Uiso calc 1

loop_
_atom_site_aniso_label
_atom_site_aniso_U_11
_atom_site_aniso_U_22
_atom_site_aniso_U_33
_atom_site_aniso_U_12
_atom_site_aniso_U_13
_atom_site_aniso_U_23
O9 0.0673(7) 0.0594(6) 0.0445(5) 0.0320(5) 0.0145(5) 0.0135(4)
O21 0.0540(6) 0.0732(7) 0.0627(7) 0.0362(5) 0.0113(5) 0.0124(5)
O11 0.0765(8) 0.0868(8) 0.0507(6) 0.0440(7) 0.0024(6) 0.0120(6)
C6 0.0468(7) 0.0422(7) 0.0487(7) 0.0192(6) 0.0170(6) 0.0156(6)
N19 0.0560(7) 0.0609(7) 0.0744(9) 0.0269(6) 0.0276(6) 0.0316(6)
N15 0.0420(6) 0.0456(6) 0.0436(6) 0.0198(5) 0.0113(5) 0.0105(5)
C13 0.0457(7) 0.0434(7) 0.0477(7) 0.0186(6) 0.0143(6) 0.0143(6)
C5 0.0549(8) 0.0481(7) 0.0481(8) 0.0228(6) 0.0189(6) 0.0197(6)
N18 0.0546(7) 0.0692(8) 0.0696(8) 0.0322(6) 0.0297(6) 0.0294(7)
C1 0.0504(8) 0.0486(7) 0.0508(8) 0.0237(6) 0.0155(6) 0.0144(6)
C12 0.0518(8) 0.0524(8) 0.0514(8) 0.0272(6) 0.0136(6) 0.0136(6)
C4 0.0723(10) 0.0526(8) 0.0518(8) 0.0309(7) 0.0283(7) 0.0180(7)
C2 0.0564(8) 0.0527(8) 0.0607(9) 0.0290(7) 0.0213(7) 0.0218(7)
C17 0.0420(7) 0.0472(7) 0.0401(7) 0.0183(6) 0.0094(5) 0.0082(5)
C20 0.0553(8) 0.0534(8) 0.0509(8) 0.0274(6) 0.0126(6) 0.0080(6)
C14 0.0488(8) 0.0502(8) 0.0502(8) 0.0271(6) 0.0099(6) 0.0093(6)
C10 0.0560(8) 0.0583(8) 0.0493(8) 0.0268(7) 0.0117(7) 0.0163(7)
C3 0.0766(11) 0.0591(9) 0.0647(9) 0.0434(8) 0.0329(8) 0.0237(7)
C16 0.0467(7) 0.0452(7) 0.0535(8) 0.0203(6) 0.0196(6) 0.0156(6)
C7 0.0739(11) 0.0756(11) 0.0714(11) 0.0479(9) 0.0187(9) 0.0242(9)
C8 0.1070(15) 0.0748(11) 0.0542(10) 0.0497(11) 0.0331(10) 0.0167(8)

loop_
_atom_type_symbol
_atom_type_description
_atom_type_scat_dispersion_real
_atom_type_scat_dispersion_imag
_atom_type_scat_source
C C 0.0181 0.0091 'International Tables Vol C Tables 4.2.6.8 and 6.1.1.4'
H H 0.0000 0.0000 'International Tables Vol C Tables 4.2.6.8 and 6.1.1.4'
N N 0.0311 0.0180 'International Tables Vol C Tables 4.2.6.8 and 6.1.1.4'
O O 0.0492 0.0322 'International Tables Vol C Tables 4.2.6.8 and 6.1.1.4'

loop_
_geom_angle_atom_site_label_1
_geom_angle_atom_site_label_2
_geom_angle_atom_site_label_3
_geom_angle
C10 O9 C5 122.09(11)
C20 O21 H21 109.5
C5 C6 C1 117.93(12)
C5 C6 C13 118.08(12)
C1 C6 C13 123.98(12)
N18 N19 N15 106.63(11)
N19 N15 C16 110.78(11)
N19 N15 C14 119.15(12)
C16 N15 C14 130.04(12)
C12 C13 C6 119.78(12)
C12 C13 C14 123.64(12)
C6 C13 C14 116.58(11)
O9 C5 C6 120.68(12)
O9 C5 C4 116.33(13)
C6 C5 C4 122.99(13)
N19 N18 C17 109.68(12)
C2 C1 C6 121.27(14)
C2 C1 H1 119.4
C6 C1 H1 119.4
C13 C12 C10 121.56(13)
C13 C12 H12 119.2
C10 C12 H12 119.2
C3 C4 C5 116.29(14)
C3 C4 C8 121.84(14)
C5 C4 C8 121.87(14)
C1 C2 C3 117.89(14)
C1 C2 C7 120.78(14)
C3 C2 C7 121.33(13)
N18 C17 C16 107.39(12)
N18 C17 C20 121.83(13)
C16 C17 C20 130.68(14)
O21 C20 C17 112.70(12)
O21 C20 H20A 109.1
C17 C20 H20A 109.1
O21 C20 H20B 109.1
C17 C20 H20B 109.1
H20A C20 H20B 107.8
N15 C14 C13 114.71(11)
N15 C14 H14A 108.6
C13 C14 H14A 108.6
N15 C14 H14B 108.6
C13 C14 H14B 108.6
H14A C14 H14B 107.6
O11 C10 O9 115.82(13)
O11 C10 C12 126.45(14)
O9 C10 C12 117.73(13)
C4 C3 C2 123.61(13)
C4 C3 H3 118.2
C2 C3 H3 118.2
N15 C16 C17 105.51(12)
N15 C16 H16 127.2
C17 C16 H16 127.2
C2 C7 H7A 109.5
C2 C7 H7B 109.5
H7A C7 H7B 109.5
C2 C7 H7C 109.5
H7A C7 H7C 109.5
H7B C7 H7C 109.5
C2 C7 H7D 109.5
H7A C7 H7D 141.1
H7B C7 H7D 56.3
H7C C7 H7D 56.3
C2 C7 H7E 109.5
H7A C7 H7E 56.3
H7B C7 H7E 141.1
H7C C7 H7E 56.3
H7D C7 H7E 109.5
C2 C7 H7F 109.5
H7A C7 H7F 56.3
H7B C7 H7F 56.3
H7C C7 H7F 141.1
H7D C7 H7F 109.5
H7E C7 H7F 109.5
C4 C8 H8A 109.5
C4 C8 H8B 109.5
H8A C8 H8B 109.5
C4 C8 H8C 109.5
H8A C8 H8C 109.5
H8B C8 H8C 109.5

loop_
_geom_bond_atom_site_label_1
_geom_bond_atom_site_label_2
_geom_bond_distance
O9 C10 1.3712(18)
O9 C5 1.3833(18)
O21 C20 1.4118(18)
O21 H21 0.8200
O11 C10 1.2089(19)
C6 C5 1.392(2)
C6 C1 1.404(2)
C6 C13 1.4554(18)
N19 N18 1.3135(18)
N19 N15 1.3375(17)
N15 C16 1.3395(18)
N15 C14 1.4513(16)
C13 C12 1.345(2)
C13 C14 1.5080(19)
C5 C4 1.392(2)
N18 C17 1.352(2)
C1 C2 1.3829(19)
C1 H1 0.9300
C12 C10 1.442(2)
C12 H12 0.9300
C4 C3 1.384(2)
C4 C8 1.505(2)
C2 C3 1.395(2)
C2 C7 1.503(2)
C17 C16 1.3635(19)
C17 C20 1.4952(19)
C20 H20A 0.9700
C20 H20B 0.9700
C14 H14A 0.9700
C14 H14B 0.9700
C3 H3 0.9300
C16 H16 0.9300
C7 H7A 0.9600
C7 H7B 0.9600
C7 H7C 0.9600
C7 H7D 0.9600
C7 H7E 0.9600
C7 H7F 0.9600
C8 H8A 0.9600
C8 H8B 0.9600
C8 H8C 0.9600

loop_
_geom_hbond_atom_site_label_D
_geom_hbond_atom_site_label_H
_geom_hbond_atom_site_label_A
_geom_hbond_site_symmetry_A
_geom_hbond_distance_DH
_geom_hbond_distance_HA
_geom_hbond_distance_DA
_geom_hbond_angle_DHA
_geom_hbond_publ_flag
O21 H21 O11 2_576 0.82 2.10 2.9155(19) 176 yes
C14 H14A N19 2_677 0.97 2.55 3.486(2) 162 yes
C14 H14B N18 1_655 0.97 2.41 3.344(2) 162 yes
C16 H16 O21 1_655 0.93 2.47 3.284(2) 146 yes

_cod_database_fobs_code 1544340
